data_2223958
loop_
_publ_author_name
'Gong, Shang-Sheng'
'Dong, Wen-Kui'
'Tong, Jun-Feng'
'Li, Li'
'Wu, Jian-Chao'

_publ_section_title Bis[(<i>E</i>)-4-bromo-2-(ethoxyiminomethyl)phenolato-\k^2^<i>N</i>,<i>O</i>^1^]copper(II)
_journal_coeditor_code OM2289
_journal_issue 11
_journal_name_full 'Acta Crystallographica Section E'
_journal_page_first m1471
_journal_paper_doi 10.1107/S160053680904433X
_journal_volume 65
_journal_year 2009
_chemical_formula_iupac '[Cu (C9 H9 Br N O2)2]'
_chemical_formula_moiety 'C18 H18 Br2 Cu N2 O4'
_chemical_formula_sum 'C18 H18 Br2 Cu N2 O4'
_chemical_formula_weight 549.70
_chemical_name_systematic
;
Bis[(<i>E</i>)-4-bromo-2-(ethoxyiminomethyl)phenolato-
\k^2^<i>N</i>,<i>O</i>^1^]copper(II)
;
_space_group_IT_number 14
_symmetry_cell_setting monoclinic
_symmetry_space_group_name_Hall '-P 2yn'
_symmetry_space_group_name_H-M 'P 1 21/n 1'
_atom_sites_solution_hydrogens geom
_atom_sites_solution_primary direct
_atom_sites_solution_secondary difmap
_cell_angle_alpha 90.00
_cell_angle_beta 96.8460(10)
_cell_angle_gamma 90.00
_cell_formula_units_Z 2
_cell_length_a 10.0682(13)
_cell_length_b 5.4998(8)
_cell_length_c 17.990(2)
_cell_measurement_reflns_used 1900
_cell_measurement_temperature 298(2)
_cell_measurement_theta_max 25.112
_cell_measurement_theta_min 2.213
_cell_volume 989.1(2)
_computing_cell_refinement 'SAINT (Siemens, 1996)'
_computing_data_collection 'SMART (Siemens, 1996)'
_computing_data_reduction 'SAINT (Siemens, 1996)'
_computing_molecular_graphics 'SHELXTL (Sheldrick, 2008)'
_computing_publication_material 'SHELXTL (Sheldrick, 2008)'
_computing_structure_refinement 'SHELXL97 (Sheldrick, 2008)'
_computing_structure_solution 'SHELXS97 (Sheldrick, 2008)'
_diffrn_ambient_temperature 298(2)
_diffrn_measured_fraction_theta_full 0.998
_diffrn_measured_fraction_theta_max 0.998
_diffrn_measurement_device_type 'Bruker SMART 1000'
_diffrn_measurement_method '\f and \w'
_diffrn_radiation_monochromator graphite
_diffrn_radiation_source 'fine-focus sealed tube'
_diffrn_radiation_type MoK\a
_diffrn_radiation_wavelength 0.71073
_diffrn_reflns_av_R_equivalents 0.0414
_diffrn_reflns_av_sigmaI/netI 0.0399
_diffrn_reflns_limit_h_max 7
_diffrn_reflns_limit_h_min -11
_diffrn_reflns_limit_k_max 6
_diffrn_reflns_limit_k_min -6
_diffrn_reflns_limit_l_max 21
_diffrn_reflns_limit_l_min -21
_diffrn_reflns_number 4684
_diffrn_reflns_theta_full 25.01
_diffrn_reflns_theta_max 25.01
_diffrn_reflns_theta_min 2.21
_exptl_absorpt_coefficient_mu 5.170
_exptl_absorpt_correction_T_max 0.5314
_exptl_absorpt_correction_T_min 0.2257
_exptl_absorpt_correction_type multi-scan
_exptl_absorpt_process_details '(SADABS; Sheldrick, 1996)'
_exptl_crystal_colour black
_exptl_crystal_density_diffrn 1.846
_exptl_crystal_density_method 'not measured'
_exptl_crystal_description needle-shaped
_exptl_crystal_F_000 542
_exptl_crystal_size_max 0.41
_exptl_crystal_size_mid 0.21
_exptl_crystal_size_min 0.14
_refine_diff_density_max 0.247
_refine_diff_density_min -0.554
_refine_ls_extinction_method none
_refine_ls_goodness_of_fit_ref 1.014
_refine_ls_hydrogen_treatment constr
_refine_ls_matrix_type full
_refine_ls_number_parameters 125
_refine_ls_number_reflns 1741
_refine_ls_number_restraints 0
_refine_ls_restrained_S_all 1.014
_refine_ls_R_factor_all 0.0453
_refine_ls_R_factor_gt 0.0309
_refine_ls_shift/su_max 0.000
_refine_ls_shift/su_mean 0.000
_refine_ls_structure_factor_coef Fsqd
_refine_ls_weighting_details 'calc w=1/[\s^2^(Fo^2^)+(0.0416P)^2^+0.0351P] where P=(Fo^2^+2Fc^2^)/3'
_refine_ls_weighting_scheme calc
_refine_ls_wR_factor_gt 0.0732
_refine_ls_wR_factor_ref 0.0795
_reflns_number_gt 1356
_reflns_number_total 1741
_reflns_threshold_expression I>2\s(I)
_cod_data_source_file om2289.cif
_cod_data_source_block I
_cod_depositor_comments
;
The following automatic conversions were performed:
'_symmetry_cell_setting' value 'Monoclinic' changed to 'monoclinic'
according to '/home/saulius/struct/CIF-dictionaries/cif_core.dic'
dictionary named 'cif_core.dic' version 2.4.1 from 2010-06-29.

Automatic conversion script
Id: cif_fix_enum 1527 2010-12-29 10:47:43Z saulius 

The following automatic conversions were performed:

'_symmetry_cell_setting' value 'Monoclinic' changed to 'monoclinic'
according to /home/saulius/struct/CIF-dictionaries/cif_core.dic
dictionary named 'cif_core.dic' version 2.4.1 from 2010-06-29.

Automatic conversion script
Id: cif_fix_values 1715 2011-07-08 13:25:40Z adriana 
;
_cod_original_sg_symbol_H-M 'P 21/n'
_cod_database_code 2223958
_cod_database_fobs_code 2223958

loop_
_symmetry_equiv_pos_as_xyz
'x, y, z'
'-x+1/2, y+1/2, -z+1/2'
'-x, -y, -z'
'x-1/2, -y-1/2, z-1/2'

loop_
_atom_site_type_symbol
_atom_site_label
_atom_site_fract_x
_atom_site_fract_y
_atom_site_fract_z
_atom_site_U_iso_or_equiv
_atom_site_adp_type
_atom_site_calc_flag
_atom_site_refinement_flags
_atom_site_occupancy
_atom_site_disorder_assembly
_atom_site_disorder_group
Cu Cu1 0.5000 0.5000 0.5000 0.04220(19) Uani d S 1 . .
Br Br1 -0.06756(4) 0.09316(8) 0.22617(2) 0.06250(18) Uani d . 1 . .
N N1 0.5039(2) 0.2157(5) 0.43148(14) 0.0399(6) Uani d . 1 . .
O O1 0.3323(2) 0.5904(4) 0.45038(14) 0.0573(7) Uani d . 1 . .
O O2 0.6088(2) 0.0414(4) 0.44170(12) 0.0463(6) Uani d . 1 . .
C C1 0.4064(3) 0.1341(6) 0.38559(17) 0.0408(8) Uani d . 1 . .
H H1 0.4186 -0.0143 0.3625 0.049 Uiso calc R 1 . .
C C2 0.2803(3) 0.2546(6) 0.36725(16) 0.0374(7) Uani d . 1 . .
C C3 0.2497(3) 0.4733(6) 0.40143(19) 0.0441(8) Uani d . 1 . .
C C4 0.1206(3) 0.5724(7) 0.3809(2) 0.0550(10) Uani d . 1 . .
H H4 0.0977 0.7171 0.4029 0.066 Uiso calc R 1 . .
C C5 0.0289(3) 0.4618(7) 0.3298(2) 0.0508(9) Uani d . 1 . .
H H5 -0.0552 0.5307 0.3176 0.061 Uiso calc R 1 . .
C C6 0.0613(3) 0.2477(6) 0.29645(18) 0.0420(8) Uani d . 1 . .
C C7 0.1851(3) 0.1453(6) 0.31422(18) 0.0439(8) Uani d . 1 . .
H H7 0.2062 0.0018 0.2909 0.053 Uiso calc R 1 . .
C C8 0.7242(3) 0.1298(7) 0.4114(2) 0.0545(10) Uani d . 1 . .
H H8A 0.7488 0.2894 0.4315 0.065 Uiso calc R 1 . .
H H8B 0.7070 0.1416 0.3573 0.065 Uiso calc R 1 . .
C C9 0.8336(4) -0.0500(8) 0.4337(2) 0.0677(12) Uani d . 1 . .
H H9A 0.8477 -0.0626 0.4873 0.102 Uiso calc R 1 . .
H H9B 0.9146 0.0034 0.4156 0.102 Uiso calc R 1 . .
H H9C 0.8085 -0.2061 0.4126 0.102 Uiso calc R 1 . .

loop_
_atom_site_aniso_label
_atom_site_aniso_U_11
_atom_site_aniso_U_22
_atom_site_aniso_U_33
_atom_site_aniso_U_12
_atom_site_aniso_U_13
_atom_site_aniso_U_23
Cu1 0.0333(3) 0.0474(4) 0.0453(4) 0.0111(3) 0.0021(2) -0.0040(3)
Br1 0.0549(3) 0.0701(3) 0.0589(3) -0.00385(19) -0.00800(18) -0.00911(19)
N1 0.0340(14) 0.0437(17) 0.0429(16) 0.0140(12) 0.0079(12) 0.0043(13)
O1 0.0416(13) 0.0519(16) 0.0738(17) 0.0155(11) -0.0115(12) -0.0206(13)
O2 0.0385(12) 0.0467(14) 0.0542(14) 0.0163(11) 0.0083(10) 0.0033(11)
C1 0.0415(18) 0.040(2) 0.0425(19) 0.0084(15) 0.0117(15) -0.0025(15)
C2 0.0345(16) 0.042(2) 0.0368(18) 0.0042(14) 0.0067(13) 0.0007(14)
C3 0.0372(18) 0.045(2) 0.050(2) 0.0038(16) 0.0046(15) -0.0013(17)
C4 0.0411(19) 0.050(2) 0.070(3) 0.0150(17) -0.0076(17) -0.0134(19)
C5 0.0367(18) 0.050(2) 0.064(2) 0.0097(16) -0.0010(16) -0.0011(19)
C6 0.0356(17) 0.051(2) 0.0390(18) -0.0034(15) 0.0003(14) 0.0010(16)
C7 0.049(2) 0.043(2) 0.0414(19) 0.0039(16) 0.0126(16) -0.0029(16)
C8 0.0437(19) 0.069(3) 0.053(2) 0.0164(18) 0.0150(17) 0.0045(19)
C9 0.045(2) 0.081(3) 0.079(3) 0.025(2) 0.016(2) 0.013(2)

loop_
_atom_type_symbol
_atom_type_description
_atom_type_scat_dispersion_real
_atom_type_scat_dispersion_imag
_atom_type_scat_source
C C 0.0033 0.0016 'International Tables Vol C Tables 4.2.6.8 and 6.1.1.4'
H H 0.0000 0.0000 'International Tables Vol C Tables 4.2.6.8 and 6.1.1.4'
N N 0.0061 0.0033 'International Tables Vol C Tables 4.2.6.8 and 6.1.1.4'
O O 0.0106 0.0060 'International Tables Vol C Tables 4.2.6.8 and 6.1.1.4'
Cu Cu 0.3201 1.2651 'International Tables Vol C Tables 4.2.6.8 and 6.1.1.4'
Br Br -0.2901 2.4595 'International Tables Vol C Tables 4.2.6.8 and 6.1.1.4'

loop_
_geom_angle_atom_site_label_1
_geom_angle_atom_site_label_2
_geom_angle_atom_site_label_3
_geom_angle_site_symmetry_1
_geom_angle_site_symmetry_3
_geom_angle
_geom_angle_publ_flag
O1 Cu1 O1 3_666 . 180.0000(10) ?
O1 Cu1 N1 3_666 3_666 89.80(10) ?
O1 Cu1 N1 . 3_666 90.20(10) ?
O1 Cu1 N1 3_666 . 90.20(10) ?
O1 Cu1 N1 . . 89.80(10) ?
N1 Cu1 N1 3_666 . 180.0 ?
C1 N1 O2 . . 110.2(2) ?
C1 N1 Cu1 . . 127.0(2) ?
O2 N1 Cu1 . . 121.18(18) ?
C3 O1 Cu1 . . 130.8(2) ?
N1 O2 C8 . . 110.3(2) ?
N1 C1 C2 . . 125.0(3) ?
N1 C1 H1 . . 117.5 ?
C2 C1 H1 . . 117.5 ?
C3 C2 C7 . . 119.8(3) ?
C3 C2 C1 . . 122.0(3) ?
C7 C2 C1 . . 118.2(3) ?
O1 C3 C2 . . 124.3(3) ?
O1 C3 C4 . . 118.4(3) ?
C2 C3 C4 . . 117.3(3) ?
C5 C4 C3 . . 122.0(3) ?
C5 C4 H4 . . 119.0 ?
C3 C4 H4 . . 119.0 ?
C4 C5 C6 . . 119.8(3) ?
C4 C5 H5 . . 120.1 ?
C6 C5 H5 . . 120.1 ?
C7 C6 C5 . . 120.4(3) ?
C7 C6 Br1 . . 120.0(3) ?
C5 C6 Br1 . . 119.6(2) ?
C6 C7 C2 . . 120.7(3) ?
C6 C7 H7 . . 119.6 ?
C2 C7 H7 . . 119.6 ?
O2 C8 C9 . . 106.1(3) ?
O2 C8 H8A . . 110.5 ?
C9 C8 H8A . . 110.5 ?
O2 C8 H8B . . 110.5 ?
C9 C8 H8B . . 110.5 ?
H8A C8 H8B . . 108.7 ?
C8 C9 H9A . . 109.5 ?
C8 C9 H9B . . 109.5 ?
H9A C9 H9B . . 109.5 ?
C8 C9 H9C . . 109.5 ?
H9A C9 H9C . . 109.5 ?
H9B C9 H9C . . 109.5 ?

loop_
_geom_bond_atom_site_label_1
_geom_bond_atom_site_label_2
_geom_bond_site_symmetry_2
_geom_bond_distance
_geom_bond_publ_flag
Cu1 O1 3_666 1.880(2) ?
Cu1 O1 . 1.880(2) ?
Cu1 N1 3_666 1.994(3) ?
Cu1 N1 . 1.994(3) ?
Br1 C6 . 1.901(3) ?
N1 C1 . 1.285(4) ?
N1 O2 . 1.422(3) ?
O1 C3 . 1.307(4) ?
O2 C8 . 1.427(4) ?
C1 C2 . 1.435(4) ?
C1 H1 . 0.9300 ?
C2 C3 . 1.402(4) ?
C2 C7 . 1.405(4) ?
C3 C4 . 1.417(4) ?
C4 C5 . 1.366(5) ?
C4 H4 . 0.9300 ?
C5 C6 . 1.378(5) ?
C5 H5 . 0.9300 ?
C6 C7 . 1.370(4) ?
C7 H7 . 0.9300 ?
C8 C9 . 1.499(5) ?
C8 H8A . 0.9700 ?
C8 H8B . 0.9700 ?
C9 H9A . 0.9600 ?
C9 H9B . 0.9600 ?
C9 H9C . 0.9600 ?

loop_
_geom_torsion_atom_site_label_1
_geom_torsion_atom_site_label_2
_geom_torsion_atom_site_label_3
_geom_torsion_atom_site_label_4
_geom_torsion_site_symmetry_1
_geom_torsion_site_symmetry_2
_geom_torsion_site_symmetry_3
_geom_torsion_site_symmetry_4
_geom_torsion
_geom_torsion_publ_flag
O1 Cu1 N1 C1 3_666 . . . 168.7(3) ?
O1 Cu1 N1 C1 . . . . -11.3(3) ?
O1 Cu1 N1 O2 3_666 . . . 4.8(2) ?
O1 Cu1 N1 O2 . . . . -175.2(2) ?
N1 Cu1 O1 C3 3_666 . . . -168.8(3) ?
N1 Cu1 O1 C3 . . . . 11.2(3) ?
C1 N1 O2 C8 . . . . 113.3(3) ?
Cu1 N1 O2 C8 . . . . -80.4(3) ?
O2 N1 C1 C2 . . . . 174.8(3) ?
Cu1 N1 C1 C2 . . . . 9.4(5) ?
N1 C1 C2 C3 . . . . -2.9(5) ?
N1 C1 C2 C7 . . . . 178.1(3) ?
Cu1 O1 C3 C2 . . . . -9.0(5) ?
Cu1 O1 C3 C4 . . . . 171.2(3) ?
C7 C2 C3 O1 . . . . -178.8(3) ?
C1 C2 C3 O1 . . . . 2.3(5) ?
C7 C2 C3 C4 . . . . 0.9(5) ?
C1 C2 C3 C4 . . . . -178.0(3) ?
O1 C3 C4 C5 . . . . 179.6(3) ?
C2 C3 C4 C5 . . . . -0.2(6) ?
C3 C4 C5 C6 . . . . -0.2(6) ?
C4 C5 C6 C7 . . . . 0.0(5) ?
C4 C5 C6 Br1 . . . . 179.3(3) ?
C5 C6 C7 C2 . . . . 0.7(5) ?
Br1 C6 C7 C2 . . . . -178.6(2) ?
C3 C2 C7 C6 . . . . -1.2(5) ?
C1 C2 C7 C6 . . . . 177.7(3) ?
N1 O2 C8 C9 . . . . 172.7(3) ?
